data_4083307
loop_
_publ_author_name
'Yzambart, Gilles'
'Fabre, Bruno'
'Roisnel, Thierry'
'Dorcet, Vincent'
'Ababou-Girard, Soraya'
'Meriadec, Cristelle'
'Lorcy, Dominique'

_publ_section_title
;
 Assembly of Platinum Diimine Dithiolate Complexes onto
 Hydrogen-Terminated Silicon Surfaces
;
_journal_issue 18
_journal_name_full Organometallics
_journal_page_first 4766
_journal_paper_doi 10.1021/om5000369
_journal_volume 33
_journal_year 2014
_chemical_compound_source 'synthesis as described'
_chemical_formula_moiety 'C12 H11 N3 S4'
_chemical_formula_sum 'C12 H11 N3 S4'
_chemical_formula_weight 325.48
_chemical_name_systematic
;
 ?
;
_space_group_IT_number 14
_symmetry_cell_setting monoclinic
_symmetry_Int_Tables_number 14
_symmetry_space_group_name_Hall '-P 2yn'
_symmetry_space_group_name_H-M 'P 1 21/n 1'
_atom_sites_solution_hydrogens geom
_atom_sites_solution_primary direct
_atom_sites_solution_secondary difmap
_audit_conform_dict_location ftp://ftp.iucr.org/pub/cif_core.dic
_audit_conform_dict_name cif_core.dic
_audit_conform_dict_version 2.4
_audit_creation_date 2012-09-25T14:44:39-00:00
_audit_creation_method 'WinGX routine CIF_UPDATE'
_cell_angle_alpha 90
_cell_angle_beta 91.116(7)
_cell_angle_gamma 90
_cell_formula_units_Z 4
_cell_length_a 5.2048(8)
_cell_length_b 11.4426(16)
_cell_length_c 24.329(4)
_cell_measurement_reflns_used 1230
_cell_measurement_temperature 150(2)
_cell_measurement_theta_max 22.17
_cell_measurement_theta_min 2.44
_cell_measurement_wavelength 0.71073
_cell_volume 1448.7(4)
_computing_cell_refinement 'Bruker APEX2 (Bruker, 2006)'
_computing_data_collection 'Bruker APEX2 (Bruker, 2006)'
_computing_data_reduction 'Bruker APEX2 (Bruker, 2006)'
_computing_molecular_graphics 'Ortep-3 for Windows (Farrugia, 1997)'
_computing_publication_material
;
           WinGX publication routines (Farrugia, 1999),
           CRYSCAL (T. Roisnel, local program)
;
_computing_structure_refinement 'SHELXL-97 (Sheldrick, 1997)'
_computing_structure_solution 'SIR97 (Altomare et al., 1999)'
_diffrn_ambient_temperature 150(2)
_diffrn_detector 'CCD plate'
_diffrn_measured_fraction_theta_full 0.998
_diffrn_measured_fraction_theta_max 0.998
_diffrn_measurement_device_type 'APEXII, Bruker-AXS'
_diffrn_measurement_method 'CCD rotation images, thin slices'
_diffrn_radiation_monochromator graphite
_diffrn_radiation_probe x-ray
_diffrn_radiation_type MoK\a
_diffrn_radiation_wavelength 0.71073
_diffrn_reflns_av_R_equivalents 0.0927
_diffrn_reflns_av_unetI/netI 0.0991
_diffrn_reflns_limit_h_max 6
_diffrn_reflns_limit_h_min -6
_diffrn_reflns_limit_k_max 14
_diffrn_reflns_limit_k_min -13
_diffrn_reflns_limit_l_max 31
_diffrn_reflns_limit_l_min -31
_diffrn_reflns_number 12446
_diffrn_reflns_theta_full 27.48
_diffrn_reflns_theta_max 27.48
_diffrn_reflns_theta_min 3.08
_exptl_absorpt_coefficient_mu 0.644
_exptl_absorpt_correction_T_max 0.981
_exptl_absorpt_correction_T_min 0.774
_exptl_absorpt_correction_type multi-scan
_exptl_absorpt_process_details
;
  [Sheldrick, G.M. (2002). SADABS Bruker AXS Inc., Madison, Wisconsin, USA]
;
_exptl_crystal_colour orange
_exptl_crystal_density_diffrn 1.492
_exptl_crystal_density_method 'not measured'
_exptl_crystal_description stick
_exptl_crystal_F_000 672
_exptl_crystal_size_max 0.37
_exptl_crystal_size_mid 0.09
_exptl_crystal_size_min 0.03
_refine_diff_density_max 0.8
_refine_diff_density_min -0.673
_refine_diff_density_rms 0.151
_refine_ls_extinction_method none
_refine_ls_goodness_of_fit_ref 1.11
_refine_ls_hydrogen_treatment constr
_refine_ls_matrix_type full
_refine_ls_number_parameters 172
_refine_ls_number_reflns 3307
_refine_ls_number_restraints 0
_refine_ls_restrained_S_all 1.11
_refine_ls_R_factor_all 0.1233
_refine_ls_R_factor_gt 0.0782
_refine_ls_shift/su_max 0.001
_refine_ls_shift/su_mean 0
_refine_ls_structure_factor_coef Fsqd
_refine_ls_weighting_details 'calc w=1/[\s^2^(Fo^2^)+(0.1329P)^2^+1.4405P] where P=(Fo^2^+2Fc^2^)/3'
_refine_ls_weighting_scheme calc
_refine_ls_wR_factor_gt 0.2352
_refine_ls_wR_factor_ref 0.2611
_reflns_number_gt 2061
_reflns_number_total 3307
_reflns_threshold_expression >2sigma(I)
_cod_data_source_file om5000369_si_001.cif
_cod_data_source_block compound_3
_cod_original_sg_symbol_H-M 'P 21/n'
_cod_database_code 4083307

loop_
_symmetry_equiv_pos_as_xyz
'x, y, z'
'-x+1/2, y+1/2, -z+1/2'
'-x, -y, -z'
'x-1/2, -y-1/2, z-1/2'

loop_
_atom_site_label
_atom_site_type_symbol
_atom_site_fract_x
_atom_site_fract_y
_atom_site_fract_z
_atom_site_U_iso_or_equiv
_atom_site_adp_type
_atom_site_occupancy
_atom_site_symmetry_multiplicity
_atom_site_calc_flag
_atom_site_refinement_flags
C1 C -0.1550(11) 0.2325(5) 0.9939(2) 0.0237(12) Uani 1 1 d .
N2 N -0.3092(9) 0.2430(4) 1.0342(2) 0.0251(11) Uani 1 1 d .
C3 C -0.4739(11) 0.1411(5) 1.0435(2) 0.0257(13) Uani 1 1 d .
H3A H -0.3651 0.0722 1.052 0.031 Uiso 1 1 calc R
H3B H -0.5751 0.1239 1.0096 0.031 Uiso 1 1 calc R
C4 C -0.6503(11) 0.1617(5) 1.0892(3) 0.0258(13) Uani 1 1 d .
C5 C -0.7969(13) 0.1748(5) 1.1255(3) 0.0328(15) Uani 1 1 d .
H5 H -0.9141 0.1853 1.1546 0.039 Uiso 1 1 calc R
C11 C 0.1117(11) 0.1791(5) 0.9074(2) 0.0209(12) Uani 1 1 d .
C12 C -0.0341(12) 0.0948(5) 0.8053(2) 0.0290(14) Uani 1 1 d .
H12A H 0.0051 0.0412 0.7746 0.035 Uiso 1 1 calc R
H12B H -0.1877 0.0641 0.8238 0.035 Uiso 1 1 calc R
C13 C -0.0967(11) 0.2160(5) 0.7817(3) 0.0283(14) Uani 1 1 d .
H13A H -0.2458 0.2097 0.756 0.034 Uiso 1 1 calc R
H13B H -0.1451 0.2688 0.812 0.034 Uiso 1 1 calc R
C14 C 0.1215(12) 0.2667(5) 0.7526(2) 0.0286(14) Uani 1 1 d .
N15 N 0.2893(12) 0.3052(5) 0.7296(2) 0.0398(14) Uani 1 1 d .
C21 C 0.1964(11) 0.2850(5) 0.9228(2) 0.0234(12) Uani 1 1 d .
C22 C 0.4188(13) 0.5071(5) 0.9070(2) 0.0302(14) Uani 1 1 d .
H22A H 0.2958 0.515 0.9373 0.036 Uiso 1 1 calc R
H22B H 0.5859 0.5391 0.92 0.036 Uiso 1 1 calc R
C23 C 0.3221(12) 0.5788(5) 0.8579(3) 0.0294(14) Uani 1 1 d .
H23A H 0.3055 0.6615 0.8693 0.035 Uiso 1 1 calc R
H23B H 0.4508 0.5751 0.8285 0.035 Uiso 1 1 calc R
C24 C 0.0734(13) 0.5381(5) 0.8357(3) 0.0342(15) Uani 1 1 d .
N25 N -0.1177(11) 0.5069(5) 0.8175(3) 0.0455(16) Uani 1 1 d .
S1 S -0.1281(3) 0.11467(12) 0.94807(6) 0.0247(4) Uani 1 1 d .
S2 S 0.2363(3) 0.09519(13) 0.85404(6) 0.0260(4) Uani 1 1 d .
S3 S 0.0651(3) 0.34689(13) 0.98161(6) 0.0270(4) Uani 1 1 d .
S4 S 0.4581(3) 0.35278(13) 0.89088(6) 0.0272(4) Uani 1 1 d .

loop_
_atom_site_aniso_label
_atom_site_aniso_U_11
_atom_site_aniso_U_22
_atom_site_aniso_U_33
_atom_site_aniso_U_23
_atom_site_aniso_U_13
_atom_site_aniso_U_12
C1 0.022(3) 0.020(3) 0.028(3) 0.003(2) -0.001(2) -0.002(2)
N2 0.026(3) 0.022(2) 0.028(3) -0.003(2) 0.002(2) -0.002(2)
C3 0.025(3) 0.024(3) 0.028(3) -0.003(2) 0.004(2) 0.000(2)
C4 0.023(3) 0.022(3) 0.032(3) 0.002(2) 0.002(3) -0.002(2)
C5 0.036(4) 0.024(3) 0.038(4) -0.001(3) 0.008(3) 0.001(3)
C11 0.021(3) 0.016(3) 0.026(3) -0.003(2) -0.001(2) 0.003(2)
C12 0.032(3) 0.030(3) 0.025(3) -0.004(3) 0.002(3) -0.006(3)
C13 0.028(3) 0.026(3) 0.031(3) 0.000(3) 0.000(3) -0.004(2)
C14 0.032(4) 0.029(3) 0.025(3) 0.000(3) -0.001(3) 0.002(3)
N15 0.041(4) 0.039(3) 0.039(3) 0.005(3) 0.004(3) -0.004(3)
C21 0.019(3) 0.025(3) 0.026(3) 0.003(2) 0.001(2) 0.003(2)
C22 0.040(4) 0.022(3) 0.028(3) 0.001(2) 0.002(3) -0.008(3)
C23 0.027(3) 0.022(3) 0.039(4) 0.003(3) 0.000(3) -0.005(2)
C24 0.038(4) 0.022(3) 0.043(4) 0.002(3) 0.002(3) 0.002(3)
N25 0.028(3) 0.035(3) 0.074(5) -0.004(3) -0.009(3) 0.003(3)
S1 0.0259(8) 0.0213(7) 0.0269(8) -0.0018(6) 0.0039(6) -0.0004(6)
S2 0.0264(8) 0.0246(8) 0.0270(8) -0.0011(6) 0.0033(6) 0.0043(6)
S3 0.0280(8) 0.0243(8) 0.0288(8) -0.0045(6) 0.0052(6) -0.0039(6)
S4 0.0253(8) 0.0243(8) 0.0321(9) 0.0021(6) 0.0049(6) -0.0007(6)

loop_
_atom_type_symbol
_atom_type_description
_atom_type_scat_dispersion_real
_atom_type_scat_dispersion_imag
_atom_type_scat_source
C C 0.0033 0.0016 'International Tables Vol C Tables 4.2.6.8 and 6.1.1.4'
H H 0 0 'International Tables Vol C Tables 4.2.6.8 and 6.1.1.4'
N N 0.0061 0.0033 'International Tables Vol C Tables 4.2.6.8 and 6.1.1.4'
S S 0.1246 0.1234 'International Tables Vol C Tables 4.2.6.8 and 6.1.1.4'

loop_
_geom_angle_atom_site_label_1
_geom_angle_atom_site_label_2
_geom_angle_atom_site_label_3
_geom_angle
N2 C1 S1 127.9(5)
N2 C1 S3 118.4(4)
S1 C1 S3 113.6(3)
C1 N2 C3 114.8(5)
N2 C3 C4 111.3(5)
N2 C3 H3A 109.4
C4 C3 H3A 109.4
N2 C3 H3B 109.4
C4 C3 H3B 109.4
H3A C3 H3B 108
C5 C4 C3 177.7(6)
C4 C5 H5 180
C21 C11 S2 125.3(5)
C21 C11 S1 116.9(4)
S2 C11 S1 117.5(3)
C13 C12 S2 113.4(4)
C13 C12 H12A 108.9
S2 C12 H12A 108.9
C13 C12 H12B 108.9
S2 C12 H12B 108.9
H12A C12 H12B 107.7
C14 C13 C12 112.1(5)
C14 C13 H13A 109.2
C12 C13 H13A 109.2
C14 C13 H13B 109.2
C12 C13 H13B 109.2
H13A C13 H13B 107.9
N15 C14 C13 179.2(7)
C11 C21 S3 117.6(5)
C11 C21 S4 121.9(5)
S3 C21 S4 120.1(3)
C23 C22 S4 112.9(4)
C23 C22 H22A 109
S4 C22 H22A 109
C23 C22 H22B 109
S4 C22 H22B 109
H22A C22 H22B 107.8
C24 C23 C22 113.1(5)
C24 C23 H23A 109
C22 C23 H23A 109
C24 C23 H23B 109
C22 C23 H23B 109
H23A C23 H23B 107.8
N25 C24 C23 178.7(8)
C1 S1 C11 95.8(3)
C11 S2 C12 101.1(3)
C21 S3 C1 96.0(3)
C21 S4 C22 103.9(3)

loop_
_geom_bond_atom_site_label_1
_geom_bond_atom_site_label_2
_geom_bond_distance
C1 N2 1.284(7)
C1 S1 1.758(6)
C1 S3 1.769(6)
N2 C3 1.468(7)
C3 C4 1.475(8)
C3 H3A 0.99
C3 H3B 0.99
C4 C5 1.188(9)
C5 H5 0.95
C11 C21 1.341(8)
C11 S2 1.750(6)
C11 S1 1.768(6)
C12 C13 1.533(9)
C12 S2 1.823(6)
C12 H12A 0.99
C12 H12B 0.99
C13 C14 1.469(9)
C13 H13A 0.99
C13 H13B 0.99
C14 N15 1.135(8)
C21 S3 1.747(6)
C21 S4 1.760(6)
C22 C23 1.525(8)
C22 S4 1.821(6)
C22 H22A 0.99
C22 H22B 0.99
C23 C24 1.469(9)
C23 H23A 0.99
C23 H23B 0.99
C24 N25 1.138(8)

loop_
_geom_torsion_atom_site_label_1
_geom_torsion_atom_site_label_2
_geom_torsion_atom_site_label_3
_geom_torsion_atom_site_label_4
_geom_torsion
S1 C1 N2 C3 2.6(8)
S3 C1 N2 C3 -176.4(4)
C1 N2 C3 C4 -178.2(5)
S2 C12 C13 C14 59.5(6)
S2 C11 C21 S3 -173.8(3)
S1 C11 C21 S3 1.0(6)
S2 C11 C21 S4 -1.7(8)
S1 C11 C21 S4 173.0(3)
S4 C22 C23 C24 58.9(7)
N2 C1 S1 C11 177.6(6)
S3 C1 S1 C11 -3.3(4)
C21 C11 S1 C1 1.5(5)
S2 C11 S1 C1 176.6(3)
C21 C11 S2 C12 -113.4(5)
S1 C11 S2 C12 71.9(4)
C13 C12 S2 C11 65.5(5)
C11 C21 S3 C1 -2.9(5)
S4 C21 S3 C1 -175.1(3)
N2 C1 S3 C21 -177.1(5)
S1 C1 S3 C21 3.7(4)
C11 C21 S4 C22 159.5(5)
S3 C21 S4 C22 -28.7(4)
C23 C22 S4 C21 -105.7(5)
